data_4312248
loop_
_publ_author_name
'Stuart Blair'
'Keith Izod'
'William Clegg'
'Ross W. Harrington'

_publ_section_title
;
 Complexes of the Heavier Alkaline Earth Metals Ca, Sr, and Ba with
 O-Functionalized Phosphanide Ligands
;
_journal_name_full 'Inorganic Chemistry'
_journal_page_first 8526
_journal_page_last 8531
_journal_paper_doi 10.1021/ic048978a
_journal_volume 43
_journal_year 2004
_chemical_formula_sum 'C38 H72 Ba O4 P2 Si4'
_chemical_formula_weight 904.60
_chemical_name_systematic
;
 ?
;
_space_group_IT_number 2
_symmetry_cell_setting triclinic
_symmetry_space_group_name_Hall '-P 1'
_symmetry_space_group_name_H-M 'P -1'
_atom_sites_solution_hydrogens geom
_atom_sites_solution_primary heavy
_atom_sites_solution_secondary difmap
_audit_creation_method SHELXL-97
_cell_angle_alpha 107.935(2)
_cell_angle_beta 100.147(2)
_cell_angle_gamma 111.752(2)
_cell_formula_units_Z 1
_cell_length_a 9.4765(6)
_cell_length_b 11.7093(8)
_cell_length_c 12.9960(8)
_cell_measurement_reflns_used 8684
_cell_measurement_temperature 160(2)
_cell_measurement_theta_max 28.237
_cell_measurement_theta_min 2.375
_cell_volume 1203.59(14)
_computing_cell_refinement 'Bruker SAINT'
_computing_data_collection 'Bruker SMART'
_computing_data_reduction 'Bruker SAINT'
_computing_molecular_graphics 'Bruker SHELXTL'
_computing_publication_material 'Bruker SHELXTL and local programs'
_computing_structure_refinement 'Bruker SHELXTL'
_computing_structure_solution 'Bruker SHELXTL'
_diffrn_ambient_temperature 160(2)
_diffrn_measured_fraction_theta_full 0.982
_diffrn_measured_fraction_theta_max 0.894
_diffrn_measurement_device_type 'Bruker SMART 1K CCD diffractometer'
_diffrn_measurement_method 'fine-slice \w scans'
_diffrn_radiation_monochromator graphite
_diffrn_radiation_source 'fine-focus sealed tube'
_diffrn_radiation_type MoK\a
_diffrn_radiation_wavelength 0.71073
_diffrn_reflns_av_R_equivalents 0.0210
_diffrn_reflns_av_sigmaI/netI 0.0310
_diffrn_reflns_limit_h_max 12
_diffrn_reflns_limit_h_min -12
_diffrn_reflns_limit_k_max 15
_diffrn_reflns_limit_k_min -15
_diffrn_reflns_limit_l_max 16
_diffrn_reflns_limit_l_min -17
_diffrn_reflns_number 10075
_diffrn_reflns_theta_full 26.00
_diffrn_reflns_theta_max 28.24
_diffrn_reflns_theta_min 1.74
_diffrn_standards_number 0
_exptl_absorpt_coefficient_mu 1.024
_exptl_absorpt_correction_T_max 0.629
_exptl_absorpt_correction_T_min 0.579
_exptl_absorpt_correction_type multi-scan
_exptl_absorpt_process_details SADABS
_exptl_crystal_colour yellow
_exptl_crystal_density_diffrn 1.248
_exptl_crystal_density_method 'not measured'
_exptl_crystal_description block
_exptl_crystal_F_000 474
_exptl_crystal_size_max 0.60
_exptl_crystal_size_mid 0.50
_exptl_crystal_size_min 0.50
_refine_diff_density_max 0.729
_refine_diff_density_min -0.510
_refine_diff_density_rms 0.061
_refine_ls_extinction_method none
_refine_ls_goodness_of_fit_ref 1.076
_refine_ls_hydrogen_treatment constr
_refine_ls_matrix_type full
_refine_ls_number_parameters 259
_refine_ls_number_reflns 5316
_refine_ls_number_restraints 109
_refine_ls_restrained_S_all 1.071
_refine_ls_R_factor_all 0.0339
_refine_ls_R_factor_gt 0.0282
_refine_ls_shift/su_max 0.003
_refine_ls_shift/su_mean 0.000
_refine_ls_structure_factor_coef Fsqd
_refine_ls_weighting_details 'calc w=1/[\s^2^(Fo^2^)+(0.0402P)^2^+0.1360P] where P=(Fo^2^+2Fc^2^)/3'
_refine_ls_weighting_scheme calc
_refine_ls_wR_factor_gt 0.0700
_refine_ls_wR_factor_ref 0.0730
_reflns_number_gt 4800
_reflns_number_total 5316
_reflns_threshold_expression I>2\s(I)
_cod_data_source_file ic048978asi20040728_063537_4.cif
_cod_data_source_block 8
_cod_original_cell_volume 1203.59(13)
_cod_database_code 4312248

loop_
_symmetry_equiv_pos_as_xyz
'x, y, z'
'-x, -y, -z'

loop_
_atom_site_label
_atom_site_type_symbol
_atom_site_fract_x
_atom_site_fract_y
_atom_site_fract_z
_atom_site_U_iso_or_equiv
_atom_site_adp_type
_atom_site_occupancy
_atom_site_symmetry_multiplicity
_atom_site_calc_flag
_atom_site_refinement_flags
_atom_site_disorder_assembly
_atom_site_disorder_group
Ba Ba 0.5000 0.5000 0.5000 0.03427(7) Uani 1 2 d S . .
P P 0.87501(6) 0.68437(5) 0.66067(4) 0.02921(11) Uani 1 1 d . . .
C1 C 0.8365(2) 0.57222(19) 0.73389(16) 0.0295(4) Uani 1 1 d . . .
C2 C 0.8864(3) 0.6112(2) 0.85343(18) 0.0373(5) Uani 1 1 d . . .
H2 H 0.9478 0.7041 0.9026 0.045 Uiso 1 1 calc R . .
C3 C 0.8482(3) 0.5175(3) 0.9011(2) 0.0473(6) Uani 1 1 d . . .
H3 H 0.8836 0.5473 0.9820 0.057 Uiso 1 1 calc R . .
C4 C 0.7592(3) 0.3813(3) 0.8325(2) 0.0519(6) Uani 1 1 d . . .
H4 H 0.7337 0.3184 0.8666 0.062 Uiso 1 1 calc R . .
C5 C 0.7067(3) 0.3357(2) 0.7139(2) 0.0434(5) Uani 1 1 d . . .
C6 C 0.7474(2) 0.4316(2) 0.66825(18) 0.0326(4) Uani 1 1 d . . .
O1 O 0.69003(16) 0.38541(14) 0.54813(12) 0.0354(3) Uani 1 1 d . . .
C7 C 0.8004(3) 0.3563(3) 0.4942(2) 0.0516(6) Uani 1 1 d . . .
H7A H 0.9039 0.4373 0.5252 0.077 Uiso 1 1 calc R . .
H7B H 0.7564 0.3279 0.4114 0.077 Uiso 1 1 calc R . .
H7C H 0.8158 0.2840 0.5092 0.077 Uiso 1 1 calc R . .
C8 C 0.6066(3) 0.1879(2) 0.6363(3) 0.0599(7) Uani 1 1 d . . .
H8A H 0.5058 0.1741 0.5867 0.090 Uiso 1 1 calc R . .
H8B H 0.5828 0.1359 0.6829 0.090 Uiso 1 1 calc R . .
H8C H 0.6665 0.1577 0.5891 0.090 Uiso 1 1 calc R . .
C9 C 0.9565(2) 0.85729(18) 0.77896(16) 0.0280(4) Uani 1 1 d . . .
H9 H 0.9227 0.8439 0.8448 0.034 Uiso 1 1 calc R . .
Si1 Si 0.84704(7) 0.94328(6) 0.72551(5) 0.03774(14) Uani 1 1 d . . .
C10 C 0.9312(4) 1.1240(3) 0.8274(3) 0.0807(11) Uani 1 1 d . . .
H10A H 0.8635 1.1630 0.8023 0.121 Uiso 1 1 calc R . .
H10B H 1.0408 1.1743 0.8286 0.121 Uiso 1 1 calc R . .
H10C H 0.9333 1.1292 0.9044 0.121 Uiso 1 1 calc R . .
C11 C 0.8545(4) 0.9385(4) 0.5819(3) 0.0676(8) Uani 1 1 d . . .
H11A H 0.8067 0.8447 0.5265 0.101 Uiso 1 1 calc R . .
H11B H 0.9666 0.9854 0.5863 0.101 Uiso 1 1 calc R . .
H11C H 0.7940 0.9830 0.5574 0.101 Uiso 1 1 calc R . .
C12 C 0.6302(3) 0.8597(3) 0.7138(2) 0.0532(6) Uani 1 1 d . . .
H12A H 0.6087 0.7802 0.7309 0.080 Uiso 1 1 calc R . .
H12B H 0.5621 0.8321 0.6359 0.080 Uiso 1 1 calc R . .
H12C H 0.6064 0.9229 0.7685 0.080 Uiso 1 1 calc R . .
Si2 Si 1.18186(7) 0.94535(6) 0.83098(5) 0.03590(13) Uani 1 1 d . . .
C13 C 1.2661(3) 1.1038(3) 0.9647(2) 0.0648(8) Uani 1 1 d . . .
H13A H 1.2146 1.0848 1.0207 0.097 Uiso 1 1 calc R . .
H13B H 1.2453 1.1723 0.9462 0.097 Uiso 1 1 calc R . .
H13C H 1.3824 1.1370 0.9970 0.097 Uiso 1 1 calc R . .
C14 C 1.2592(4) 0.9915(3) 0.7196(3) 0.0653(8) Uani 1 1 d . . .
H14A H 1.3752 1.0195 0.7412 0.098 Uiso 1 1 calc R . .
H14B H 1.2390 1.0657 0.7134 0.098 Uiso 1 1 calc R . .
H14C H 1.2041 0.9134 0.6456 0.098 Uiso 1 1 calc R . .
C15 C 1.2691(3) 0.8380(3) 0.8672(2) 0.0542(6) Uani 1 1 d . . .
H15A H 1.2500 0.8287 0.9366 0.081 Uiso 1 1 calc R . .
H15B H 1.3851 0.8800 0.8805 0.081 Uiso 1 1 calc R . .
H15C H 1.2179 0.7488 0.8037 0.081 Uiso 1 1 calc R . .
O2 O 0.3741(2) 0.4779(2) 0.67179(14) 0.0573(5) Uani 1 1 d U . .
C16 C 0.4603(4) 0.5293(4) 0.7902(2) 0.0798(10) Uani 1 1 d U A .
H16A H 0.5430 0.6236 0.8173 0.096 Uiso 0.490(12) 1 calc PR A 1
H16B H 0.5145 0.4749 0.8035 0.096 Uiso 0.490(12) 1 calc PR A 1
H16C H 0.4954 0.6273 0.8277 0.096 Uiso 0.510(12) 1 calc PR A 2
H16D H 0.5562 0.5132 0.8011 0.096 Uiso 0.510(12) 1 calc PR A 2
C17X C 0.3443(13) 0.5227(10) 0.8516(8) 0.065(2) Uani 0.490(12) 1 d PU A 1
H17A H 0.3683 0.6141 0.9043 0.078 Uiso 0.490(12) 1 calc PR A 1
H17B H 0.3468 0.4684 0.8965 0.078 Uiso 0.490(12) 1 calc PR A 1
C18X C 0.1808(11) 0.4563(9) 0.7592(8) 0.061(2) Uani 0.490(12) 1 d PU A 1
H18A H 0.0957 0.3961 0.7792 0.073 Uiso 0.490(12) 1 calc PR A 1
H18B H 0.1507 0.5242 0.7460 0.073 Uiso 0.490(12) 1 calc PR A 1
C19X C 0.2106(7) 0.3776(9) 0.6566(5) 0.0514(19) Uani 0.490(12) 1 d PU A 1
H19A H 0.2104 0.2941 0.6597 0.062 Uiso 0.490(12) 1 calc PR A 1
H19B H 0.1308 0.3548 0.5838 0.062 Uiso 0.490(12) 1 calc PR A 1
C17Y C 0.3474(16) 0.4563(19) 0.8370(12) 0.122(5) Uani 0.510(12) 1 d PU A 2
H17C H 0.3523 0.5186 0.9107 0.146 Uiso 0.510(12) 1 calc PR A 2
H17D H 0.3728 0.3862 0.8501 0.146 Uiso 0.510(12) 1 calc PR A 2
C18Y C 0.1811(12) 0.3924(14) 0.7486(10) 0.090(3) Uani 0.510(12) 1 d PU A 2
H18C H 0.1374 0.2932 0.7122 0.108 Uiso 0.510(12) 1 calc PR A 2
H18D H 0.1055 0.4149 0.7843 0.108 Uiso 0.510(12) 1 calc PR A 2
C19Y C 0.2074(7) 0.4509(10) 0.6636(5) 0.0534(19) Uani 0.510(12) 1 d PU A 2
H19C H 0.1320 0.3863 0.5857 0.064 Uiso 0.510(12) 1 calc PR A 2
H19D H 0.1957 0.5349 0.6841 0.064 Uiso 0.510(12) 1 calc PR A 2

loop_
_atom_site_aniso_label
_atom_site_aniso_U_11
_atom_site_aniso_U_22
_atom_site_aniso_U_33
_atom_site_aniso_U_23
_atom_site_aniso_U_13
_atom_site_aniso_U_12
Ba 0.02155(9) 0.04230(11) 0.03580(11) 0.01291(8) 0.00735(7) 0.01469(7)
P 0.0286(2) 0.0288(2) 0.0227(2) 0.00544(19) 0.00572(19) 0.0108(2)
C1 0.0248(9) 0.0339(10) 0.0306(10) 0.0109(8) 0.0090(7) 0.0160(8)
C2 0.0369(11) 0.0441(11) 0.0325(11) 0.0133(9) 0.0094(9) 0.0226(9)
C3 0.0550(14) 0.0605(15) 0.0391(12) 0.0259(11) 0.0157(11) 0.0343(12)
C4 0.0564(15) 0.0568(15) 0.0648(17) 0.0405(14) 0.0249(13) 0.0330(13)
C5 0.0345(11) 0.0407(12) 0.0599(15) 0.0235(11) 0.0138(10) 0.0202(9)
C6 0.0236(9) 0.0350(10) 0.0378(11) 0.0107(8) 0.0086(8) 0.0159(8)
O1 0.0269(7) 0.0348(7) 0.0358(8) 0.0042(6) 0.0069(6) 0.0149(6)
C7 0.0400(13) 0.0502(14) 0.0517(14) 0.0017(11) 0.0178(11) 0.0218(11)
C8 0.0515(15) 0.0390(13) 0.084(2) 0.0274(13) 0.0139(14) 0.0167(11)
C9 0.0246(9) 0.0288(9) 0.0249(9) 0.0051(7) 0.0067(7) 0.0117(7)
Si1 0.0336(3) 0.0359(3) 0.0364(3) 0.0088(2) 0.0025(2) 0.0173(2)
C10 0.071(2) 0.0424(15) 0.092(2) 0.0017(15) -0.0200(17) 0.0317(14)
C11 0.0662(19) 0.093(2) 0.0636(18) 0.0500(17) 0.0213(15) 0.0412(17)
C12 0.0360(12) 0.0662(16) 0.0511(14) 0.0137(12) 0.0077(11) 0.0281(12)
Si2 0.0251(3) 0.0356(3) 0.0368(3) 0.0050(2) 0.0070(2) 0.0129(2)
C13 0.0400(13) 0.0540(15) 0.0578(16) -0.0131(12) -0.0088(12) 0.0189(12)
C14 0.0531(16) 0.0756(19) 0.087(2) 0.0440(17) 0.0435(16) 0.0311(15)
C15 0.0358(12) 0.0588(15) 0.0630(16) 0.0173(13) 0.0076(11) 0.0265(11)
O2 0.0362(9) 0.0900(13) 0.0351(9) 0.0204(9) 0.0128(7) 0.0217(9)
C16 0.0463(15) 0.130(3) 0.0436(15) 0.0239(17) 0.0104(12) 0.0316(18)
C17X 0.066(4) 0.092(6) 0.037(3) 0.015(4) 0.020(3) 0.043(4)
C18X 0.058(3) 0.053(4) 0.069(4) 0.016(4) 0.037(3) 0.021(4)
C19X 0.051(3) 0.056(4) 0.040(3) 0.014(3) 0.018(2) 0.021(3)
C17Y 0.090(6) 0.189(13) 0.090(8) 0.091(9) 0.027(5) 0.040(9)
C18Y 0.064(4) 0.111(8) 0.086(6) 0.052(6) 0.033(4) 0.017(6)
C19Y 0.042(3) 0.070(5) 0.044(3) 0.014(3) 0.015(2) 0.028(3)

loop_
_atom_type_symbol
_atom_type_description
_atom_type_scat_dispersion_real
_atom_type_scat_dispersion_imag
_atom_type_scat_source
C C 0.0033 0.0016 'International Tables Vol C Tables 4.2.6.8 and 6.1.1.4'
H H 0.0000 0.0000 'International Tables Vol C Tables 4.2.6.8 and 6.1.1.4'
O O 0.0106 0.0060 'International Tables Vol C Tables 4.2.6.8 and 6.1.1.4'
Si Si 0.0817 0.0704 'International Tables Vol C Tables 4.2.6.8 and 6.1.1.4'
P P 0.1023 0.0942 'International Tables Vol C Tables 4.2.6.8 and 6.1.1.4'
Ba Ba -0.3244 2.2819 'International Tables Vol C Tables 4.2.6.8 and 6.1.1.4'

loop_
_geom_angle_atom_site_label_1
_geom_angle_atom_site_label_2
_geom_angle_atom_site_label_3
_geom_angle
_geom_angle_site_symmetry_1
_geom_angle_site_symmetry_3
_geom_angle_publ_flag
P Ba P 180.0 . 2_666 ?
P Ba O1 59.08(3) . . ?
P Ba O1 59.08(3) 2_666 2_666 ?
P Ba O1 120.92(3) 2_666 . ?
P Ba O1 120.92(3) . 2_666 ?
P Ba O2 97.20(4) . . ?
P Ba O2 82.80(4) 2_666 . ?
P Ba O2 97.20(4) 2_666 2_666 ?
P Ba O2 82.80(4) . 2_666 ?
O1 Ba O1 180.0 . 2_666 ?
O1 Ba O2 93.30(5) . . ?
O1 Ba O2 86.70(5) 2_666 . ?
O1 Ba O2 93.30(5) 2_666 2_666 ?
O1 Ba O2 86.70(5) . 2_666 ?
O2 Ba O2 180.0 . 2_666 ?
Ba P C1 86.37(6) . . ?
Ba P C9 124.41(6) . . ?
C1 P C9 104.01(9) . . ?
P C1 C2 126.21(16) . . ?
P C1 C6 119.09(15) . . ?
C2 C1 C6 114.70(19) . . ?
C1 C2 C3 121.8(2) . . ?
C2 C3 C4 120.9(2) . . ?
C3 C4 C5 120.4(2) . . ?
C4 C5 C6 117.6(2) . . ?
C4 C5 C8 121.9(2) . . ?
C6 C5 C8 120.5(2) . . ?
C1 C6 C5 124.6(2) . . ?
C1 C6 O1 117.85(18) . . ?
C5 C6 O1 117.47(18) . . ?
Ba O1 C6 107.15(10) . . ?
Ba O1 C7 130.41(15) . . ?
C6 O1 C7 112.90(16) . . ?
P C9 Si1 106.26(9) . . ?
P C9 Si2 111.52(9) . . ?
Si1 C9 Si2 118.00(10) . . ?
C9 Si1 C10 111.35(11) . . ?
C9 Si1 C11 112.77(12) . . ?
C9 Si1 C12 109.94(11) . . ?
C10 Si1 C11 108.09(17) . . ?
C10 Si1 C12 106.74(15) . . ?
C11 Si1 C12 107.70(13) . . ?
C9 Si2 C13 112.25(11) . . ?
C9 Si2 C14 110.78(12) . . ?
C9 Si2 C15 111.87(10) . . ?
C13 Si2 C14 107.85(15) . . ?
C13 Si2 C15 106.00(13) . . ?
C14 Si2 C15 107.84(13) . . ?
Ba O2 C16 127.21(16) . . ?
Ba O2 C19X 126.0(2) . . ?
Ba O2 C19Y 123.8(3) . . ?
C16 O2 C19X 104.6(3) . . ?
C16 O2 C19Y 106.2(3) . . ?
O2 C16 C17X 107.5(4) . . ?
O2 C16 C17Y 105.1(6) . . ?
C16 C17X C18X 105.4(6) . . ?
C17X C18X C19X 101.8(7) . . ?
O2 C19X C18X 100.0(6) . . ?
C16 C17Y C18Y 106.3(8) . . ?
C17Y C18Y C19Y 104.5(8) . . ?
O2 C19Y C18Y 101.9(7) . . ?

loop_
_geom_bond_atom_site_label_1
_geom_bond_atom_site_label_2
_geom_bond_distance
_geom_bond_site_symmetry_2
_geom_bond_publ_flag
Ba P 3.2516(5) . ?
Ba P 3.2516(5) 2_666 ?
Ba O1 2.7103(14) . ?
Ba O1 2.7103(14) 2_666 ?
Ba O2 2.7461(16) . ?
Ba O2 2.7461(17) 2_666 ?
P C1 1.817(2) . ?
P C9 1.8882(18) . ?
C1 C2 1.411(3) . ?
C1 C6 1.415(3) . ?
C2 C3 1.385(3) . ?
C3 C4 1.383(4) . ?
C4 C5 1.390(4) . ?
C5 C6 1.389(3) . ?
C5 C8 1.512(3) . ?
C6 O1 1.410(3) . ?
O1 C7 1.441(3) . ?
C9 Si1 1.877(2) . ?
C9 Si2 1.8741(19) . ?
Si1 C10 1.876(3) . ?
Si1 C11 1.865(3) . ?
Si1 C12 1.874(3) . ?
Si2 C13 1.878(2) . ?
Si2 C14 1.868(3) . ?
Si2 C15 1.867(3) . ?
O2 C16 1.421(3) . ?
O2 C19X 1.490(6) . ?
O2 C19Y 1.469(6) . ?
C16 C17X 1.461(11) . ?
C16 C17Y 1.455(13) . ?
C17X C18X 1.524(14) . ?
C18X C19X 1.509(11) . ?
C17Y C18Y 1.524(16) . ?
C18Y C19Y 1.479(15) . ?
